data_2300701
loop_
_publ_author_name
'Houben, Andreas'
'Meinerzhagen, Yannick'
'Nachtigall, Noah'
'Jacobs, Philipp'
'Dronskowski, Richard'

_publ_section_title
;
 POWTEX visits POWGEN.
;
_journal_issue 'Pt 3'
_journal_name_full 'Journal of applied crystallography'
_journal_page_first 633
_journal_page_last 642
_journal_paper_doi 10.1107/S1600576723002819
_journal_volume 56
_journal_year 2023
_chemical_formula_structural BaZn(NCN)2
_chemical_formula_sum 'C2 Ba N4 Zn'
_chemical_formula_weight 282.76
_chemical_name_common 'Barium Zinc Carbodiimide'
_space_group_IT_number 61
_space_group_name_Hall '-P 2ac 2ab'
_space_group_name_H-M_alt 'P b c a'
_symmetry_cell_setting orthorhombic
_symmetry_space_group_name_Hall '-P 2ac 2ab'
_symmetry_space_group_name_H-M 'P b c a'
_audit_creation_date 2022-12-02T14:52
_audit_creation_method 'created in GSAS-II'
_audit_update_record '2022-12-02T14:52  Initial software-generated CIF'
_cell_angle_alpha 90
_cell_angle_beta 90
_cell_angle_gamma 90
_cell_formula_units_Z 8
_cell_length_a 11.9532(12)
_cell_length_b 11.9452(12)
_cell_length_c 6.8555(6)
_cell_measurement_temperature 293
_cell_volume 978.85(16)
_computing_data_reduction 'SNSPowderReduction in Mantid'
_computing_structure_refinement 'GSAS-II (Toby & Von Dreele, J. Appl. Cryst. 46, 544-549, 2013)'
_diffrn_ambient_pressure 100
_diffrn_ambient_temperature 293
_diffrn_radiation_probe neutron
_diffrn_source 'neutron spallation source'
_exptl_crystal_density_diffrn 3.8374
_pd_block_id 2022-12-02T14:52|PTX_BaZnNCN2_1D|HoubenAndreas|POWTEX/POWGEN
_pd_calc_method 'Rietveld Refinement'
_pd_instr_dist_src/spec 60000
_pd_instr_location ' POWTEX-detector at POWGEN, SNS, ORNL, USA'
_pd_meas_2theta_fixed 90.000
_pd_meas_number_of_points 2368
_pd_meas_scan_method tof
_pd_phase_name BaZnNCN2
_pd_proc_info_datetime 2022-12-02T14:52
_pd_proc_ls_background_function
;
Background function: "chebyshev-1" function with 3 terms:
    0.4449(23), -0.004(4), 0.0077(11), 
;
_pd_proc_ls_pref_orient_corr 'March-Dollase correction coef. = 1.000 axis = [0, 0, 1]'
_pd_proc_ls_profile_function
;
Von Dreele-Jorgenson-Windsor function parameters
   alpha, beta-0, beta-1, beta-q, sig-0, sig-1, sig-2, sig-q, X, Y:
    132575.536, 147243.413, 18765.671, -97343.336, -569.697, -4545.414, 7111.475, 3120.055, -110.517, 71.232, 
  Crystallite size in microns with "isotropic" model:
  parameters: Size, G/L mix
    1.000, 1.000, 
  Microstrain, "isotropic" model (10^6^ * delta Q/Q)
    parameters: Mustrain, G/L mix
    1000.000, 1.000, 

;
_pd_proc_ls_prof_R_factor 0.01377
_pd_proc_ls_prof_wR_expected 0.01058
_pd_proc_ls_prof_wR_factor 0.01739
_pd_spec_mount_mode transmission
_pd_spec_shape cylinder
_refine_ls_goodness_of_fit_all 1.711
_refine_ls_matrix_type full
_refine_ls_number_parameters 39
_refine_ls_R_Fsqd_factor 0.02907
_refine_ls_wR_factor_obs 0.01739
_reflns_d_resolution_high 0.651
_reflns_d_resolution_low 1.072
_reflns_limit_h_max 18
_reflns_limit_h_min 0
_reflns_limit_k_max 18
_reflns_limit_k_min 0
_reflns_limit_l_max 10
_reflns_limit_l_min 0
_reflns_number_total 1442
_cod_data_source_file BaZnNCN2_1D.cif
_cod_data_source_block PTX_BaZnNCN2_1D
_cod_depositor_comments
;Adding full bibliography for 2300700--2300703.cif.

 Adding full bibliography for 2300700--2300703.cif.
;
_cod_original_cell_volume 978.86(11)
_cod_database_code 2300701
_refine_ls_r_f_factor 0.01467
_gsas_proc_ls_prof_r_b_factor 0.01346
_gsas_proc_ls_prof_wr_b_factor 0.01672

loop_
_space_group_symop_id
_space_group_symop_operation_xyz
1 x,y,z
2 1/2-x,1/2+y,z
3 x,1/2-y,1/2+z
4 1/2-x,-y,1/2+z
5 -x,-y,-z
6 1/2+x,1/2-y,-z
7 -x,1/2+y,1/2-z
8 1/2+x,y,1/2-z

loop_
_atom_site_label
_atom_site_type_symbol
_atom_site_fract_x
_atom_site_fract_y
_atom_site_fract_z
_atom_site_occupancy
_atom_site_adp_type
_atom_site_U_iso_or_equiv
_atom_site_site_symmetry_multiplicity
Ba Ba 0.8461(7) 0.8691(8) 0.0296(13) 1.000 Uiso . 8
Zn Zn 0.9205(8) 0.1221(9) 0.2838(15) 1.000 Uiso 0.0063(14) 8
C1 C 0.3684(8) 0.1635(9) 0.6015(12) 1.000 Uiso 0.0053(13) 8
C2 C 0.6138(9) 0.4244(8) 0.5226(17) 1.000 Uiso 0.0066(13) 8
N1 N 0.6536(9) 0.4941(6) 0.4170(11) 1.000 Uiso 0.0178(12) 8
N2 N 0.4190(5) 0.0958(6) 0.5125(9) 1.000 Uiso 0.0113(12) 8
N3 N 0.3176(7) 0.2436(6) 0.6781(13) 1.000 Uiso 0.0154(16) 8
N4 N 0.5794(7) 0.3482(6) 0.6276(10) 1.000 Uiso 0.0135(13) 8

loop_
_atom_type_symbol
_atom_type_number_in_cell
_atom_type_scat_Cromer_Mann_a1
_atom_type_scat_Cromer_Mann_a2
_atom_type_scat_Cromer_Mann_a3
_atom_type_scat_Cromer_Mann_a4
_atom_type_scat_Cromer_Mann_b1
_atom_type_scat_Cromer_Mann_b2
_atom_type_scat_Cromer_Mann_b3
_atom_type_scat_Cromer_Mann_b4
_atom_type_scat_Cromer_Mann_c
_atom_type_scat_length_neutron
_atom_type_scat_source
C 16 2.31 1.02 1.5886 0.865 20.8439 10.2075 0.5687 51.6512 0.2156 0.6648 https://subversion.xray.aps.anl.gov/pyGSAS/trunk/atmdata.py
Ba 8 20.3361 19.297 10.888 2.6959 3.216 0.2756 20.2073 167.202 2.7731 0.507 https://subversion.xray.aps.anl.gov/pyGSAS/trunk/atmdata.py
N 32 12.2126 3.1322 2.0125 1.1663 0.0057 9.8933 28.9975 0.5826 -11.529 0.936 https://subversion.xray.aps.anl.gov/pyGSAS/trunk/atmdata.py
Zn 8 14.0743 7.0318 5.1652 2.41 3.2655 0.2333 10.3163 58.7097 1.3041 0.568 https://subversion.xray.aps.anl.gov/pyGSAS/trunk/atmdata.py

loop_
_geom_angle_atom_site_label_1
_geom_angle_atom_site_label_2
_geom_angle_atom_site_label_3
_geom_angle
_geom_angle_site_symmetry_1
_geom_angle_site_symmetry_2
_geom_angle_site_symmetry_3
_geom_angle_publ_flag
N2 C1 N3 172.6(12) 1_555 1_555 1_555 yes
N1 C2 N4 175.5(13) 1_555 1_555 1_555 yes

loop_
_geom_bond_atom_site_label_1
_geom_bond_atom_site_label_2
_geom_bond_distance
_geom_bond_site_symmetry_1
_geom_bond_site_symmetry_2
_geom_bond_publ_flag
Ba N1 2.926(13) 1_555 3_564 yes
Ba N2 2.841(11) 1_555 4_664 yes
Ba N2 2.860(11) 1_555 8_565 yes
Ba N3 2.847(12) 1_555 7_655 yes
Ba N4 2.907(11) 1_555 2_654 yes
Ba N4 2.826(11) 1_555 4_664 yes
Zn N1 1.989(12) 1_555 2_645 yes
Zn N2 2.056(13) 1_555 8_555 yes
Zn N3 2.038(14) 1_555 6_556 yes
Zn N4 2.025(13) 1_555 6_556 yes
C1 N2 1.180(13) 1_555 1_555 yes
C1 N3 1.249(12) 1_555 1_555 yes
C2 N1 1.202(14) 1_555 1_555 yes
C2 N4 1.231(13) 1_555 1_555 yes
N1 Ba 2.926(13) 1_555 3_565 yes
N1 Zn 1.989(12) 1_555 2_655 yes
N1 C2 1.202(14) 1_555 1_555 yes
N2 Ba 2.841(11) 1_555 4_665 yes
N2 Ba 2.860(11) 1_555 8_445 yes
N2 Zn 2.056(13) 1_555 8_455 yes
N2 C1 1.180(13) 1_555 1_555 yes
N3 Ba 2.847(12) 1_555 7_645 yes
N3 Zn 2.038(14) 1_555 6_456 yes
N3 C1 1.249(12) 1_555 1_555 yes
N4 Ba 2.907(11) 1_555 2_646 yes
N4 Ba 2.826(11) 1_555 4_665 yes
N4 Zn 2.025(13) 1_555 6_456 yes
N4 C2 1.231(13) 1_555 1_555 yes
